data_7007828
loop_
_publ_author_name
'Sutton, Andrew D.'
'May, Iain'
'Sharrad, Clint A.'
'Sarsfield, Mark J.'
'Helliwell, Madeleine'

_publ_section_title
;
 The coordination of perrhenate and pertechnetate to thorium(IV) in the
 presence of phosphine oxide or phosphate ligands.
;
_journal_issue 48
_journal_name_full 'Dalton transactions (Cambridge, England : 2003)'
_journal_page_first 5734
_journal_page_last 5742
_journal_paper_doi 10.1039/b611046k
_journal_year 2006
_chemical_formula_sum 'C56 H51 O17 P3 Re3 Th'
_chemical_formula_weight 1879.52
_chemical_name_systematic ?
_space_group_IT_number 14
_symmetry_cell_setting monoclinic
_symmetry_space_group_name_Hall '-P 2ybc'
_symmetry_space_group_name_H-M 'P 1 21/c 1'
_atom_sites_solution_hydrogens geom
_atom_sites_solution_primary direct
_atom_sites_solution_secondary difmap
_audit_creation_method SHELXL-97
_cell_angle_alpha 90.00
_cell_angle_beta 115.540(8)
_cell_angle_gamma 90.00
_cell_formula_units_Z 4
_cell_length_a 21.342(13)
_cell_length_b 13.669(8)
_cell_length_c 22.453(14)
_cell_measurement_reflns_used 7597
_cell_measurement_temperature 100(2)
_cell_measurement_theta_max 26.24
_cell_measurement_theta_min 2.20
_cell_volume 5910(6)
_computing_cell_refinement 'Bruker SMART'
_computing_data_collection 'Bruker SMART'
_computing_data_reduction 'Bruker SAINT'
_computing_molecular_graphics 'Bruker SHELXTL'
_computing_publication_material 'Bruker SHELXTL'
_computing_structure_refinement 'SHELXL-97 (Sheldrick, 1997)'
_computing_structure_solution 'SHELXS-97 (Sheldrick, 1990)'
_diffrn_ambient_temperature 100(2)
_diffrn_measured_fraction_theta_full 0.972
_diffrn_measured_fraction_theta_max 0.972
_diffrn_measurement_device_type 'CCD area detector'
_diffrn_measurement_method 'phi and omega scans'
_diffrn_radiation_monochromator graphite
_diffrn_radiation_source 'fine-focus sealed tube'
_diffrn_radiation_type MoK\a
_diffrn_radiation_wavelength 0.71073
_diffrn_reflns_av_R_equivalents 0.0797
_diffrn_reflns_av_sigmaI/netI 0.0964
_diffrn_reflns_limit_h_max 26
_diffrn_reflns_limit_h_min -26
_diffrn_reflns_limit_k_max 16
_diffrn_reflns_limit_k_min -17
_diffrn_reflns_limit_l_max 27
_diffrn_reflns_limit_l_min -13
_diffrn_reflns_number 31923
_diffrn_reflns_theta_full 26.43
_diffrn_reflns_theta_max 26.43
_diffrn_reflns_theta_min 1.80
_exptl_absorpt_coefficient_mu 8.782
_exptl_absorpt_correction_T_max 1.000
_exptl_absorpt_correction_T_min 0.412
_exptl_absorpt_correction_type multi-scan
_exptl_absorpt_process_details SADABS
_exptl_crystal_colour colourless
_exptl_crystal_density_diffrn 2.112
_exptl_crystal_density_method 'not measured'
_exptl_crystal_description rectangular
_exptl_crystal_F_000 3532
_exptl_crystal_size_max 0.32
_exptl_crystal_size_mid 0.14
_exptl_crystal_size_min 0.14
_refine_diff_density_max 3.718
_refine_diff_density_min -2.762
_refine_diff_density_rms 0.291
_refine_ls_extinction_method none
_refine_ls_goodness_of_fit_ref 1.024
_refine_ls_hydrogen_treatment constr
_refine_ls_matrix_type full
_refine_ls_number_parameters 723
_refine_ls_number_reflns 11817
_refine_ls_number_restraints 0
_refine_ls_restrained_S_all 1.024
_refine_ls_R_factor_all 0.0673
_refine_ls_R_factor_gt 0.0512
_refine_ls_shift/su_max 0.001
_refine_ls_shift/su_mean 0.000
_refine_ls_structure_factor_coef Fsqd
_refine_ls_weighting_details 'calc w=1/[\s^2^(Fo^2^)+(0.0585P)^2^+0.0000P] where P=(Fo^2^+2Fc^2^)/3'
_refine_ls_weighting_scheme calc
_refine_ls_wR_factor_gt 0.1236
_refine_ls_wR_factor_ref 0.1315
_reflns_number_gt 9375
_reflns_number_total 11817
_reflns_threshold_expression >2sigma(I)
_cod_data_source_file b611046k.txt
_cod_data_source_block s1811ccd
_cod_depositor_comments
;
 Marking atom 'O17' that belongs to the CH3OH moiety as having
 1 attached hydrogen atom after consulting the original publication.

 Antanas Vaitkus,
 2016-12-21

The following automatic conversions were performed:
'_symmetry_cell_setting' value 'Monoclinic' changed to 'monoclinic'
according to '/home/saulius/struct/CIF-dictionaries/cif_core.dic'
dictionary named 'cif_core.dic' version 2.4.1 from 2010-06-29.

Automatic conversion script
Id: cif_fix_enum 1527 2010-12-29 10:47:43Z saulius 
;
_cod_original_sg_symbol_H-M P2(1)/c
_cod_database_code 7007828

loop_
_symmetry_equiv_pos_as_xyz
'x, y, z'
'-x, y+1/2, -z+1/2'
'-x, -y, -z'
'x, -y-1/2, z-1/2'

loop_
_atom_site_label
_atom_site_type_symbol
_atom_site_fract_x
_atom_site_fract_y
_atom_site_fract_z
_atom_site_U_iso_or_equiv
_atom_site_adp_type
_atom_site_occupancy
_atom_site_symmetry_multiplicity
_atom_site_calc_flag
_atom_site_refinement_flags
_atom_site_disorder_assembly
_atom_site_disorder_group
_atom_site_attached_hydrogens
Th1 Th 0.280444(15) 0.42266(2) 0.306833(15) 0.01280(9) Uani 1 1 d . . . 0
Re1 Re 0.128651(18) 0.22266(3) 0.26873(2) 0.02159(11) Uani 1 1 d . . . 0
Re2 Re 0.33629(2) 0.61149(3) 0.45643(2) 0.02691(12) Uani 1 1 d . . . 0
Re3 Re 0.415675(18) 0.62277(3) 0.302228(19) 0.02310(11) Uani 1 1 d . . . 0
P1 P 0.12213(11) 0.59134(17) 0.25898(12) 0.0175(5) Uani 1 1 d . . . 0
P2 P 0.24555(11) 0.42441(17) 0.12146(12) 0.0154(5) Uani 1 1 d . . . 0
P3 P 0.36466(10) 0.17836(17) 0.29657(11) 0.0148(5) Uani 1 1 d . . . 0
O1 O 0.1851(3) 0.5327(5) 0.2679(3) 0.0205(14) Uani 1 1 d . . . 0
O2 O 0.2471(3) 0.4144(4) 0.1883(3) 0.0200(14) Uani 1 1 d . . . 0
O3 O 0.3218(3) 0.2669(4) 0.2965(3) 0.0169(13) Uani 1 1 d . . . 0
O4 O 0.1751(3) 0.3194(5) 0.2549(3) 0.0220(14) Uani 1 1 d . . . 0
O5 O 0.1808(4) 0.1476(6) 0.3308(5) 0.060(3) Uani 1 1 d . . . 0
O6 O 0.0911(4) 0.1544(5) 0.1985(4) 0.0374(19) Uani 1 1 d . . . 0
O7 O 0.0675(4) 0.2688(6) 0.2888(5) 0.049(2) Uani 1 1 d . . . 0
O8 O 0.3144(3) 0.5737(5) 0.3752(3) 0.0236(15) Uani 1 1 d . . . 0
O9 O 0.3997(4) 0.5373(6) 0.5120(4) 0.047(2) Uani 1 1 d . . . 0
O10 O 0.3668(5) 0.7274(6) 0.4656(4) 0.061(3) Uani 1 1 d . . . 0
O11 O 0.2649(5) 0.6104(6) 0.4725(5) 0.051(2) Uani 1 1 d . . . 0
O12 O 0.3509(3) 0.5338(5) 0.2739(3) 0.0315(17) Uani 1 1 d . . . 0
O13 O 0.4641(3) 0.6109(5) 0.2596(4) 0.0341(18) Uani 1 1 d . . . 0
O14 O 0.4688(4) 0.6040(6) 0.3845(4) 0.048(2) Uani 1 1 d . . . 0
O15 O 0.3810(4) 0.7374(7) 0.2908(4) 0.049(2) Uani 1 1 d . . . 0
O16 O 0.2678(3) 0.3732(5) 0.3905(3) 0.0260(16) Uani 1 1 d . . . 0
O17 O 0.4091(3) 0.4141(5) 0.3903(4) 0.0302(17) Uani 1 1 d . . . 1
C1 C 0.1334(4) 0.7153(6) 0.2410(5) 0.019(2) Uani 1 1 d . . . 0
C2 C 0.0760(5) 0.7751(7) 0.2027(5) 0.023(2) Uani 1 1 d . . . 0
H2 H 0.0306 0.7479 0.1832 0.027 Uiso 1 1 calc R . . 0
C3 C 0.0858(5) 0.8746(7) 0.1934(5) 0.026(2) Uani 1 1 d . . . 0
H3 H 0.0472 0.9142 0.1669 0.031 Uiso 1 1 calc R . . 0
C4 C 0.1503(5) 0.9142(7) 0.2222(6) 0.030(2) Uani 1 1 d . . . 0
H4 H 0.1567 0.9819 0.2171 0.036 Uiso 1 1 calc R . . 0
C5 C 0.2069(5) 0.8556(8) 0.2591(6) 0.035(3) Uani 1 1 d . . . 0
H5 H 0.2522 0.8832 0.2776 0.042 Uiso 1 1 calc R . . 0
C6 C 0.1986(5) 0.7573(7) 0.2696(5) 0.029(2) Uani 1 1 d . . . 0
H6 H 0.2378 0.7189 0.2964 0.035 Uiso 1 1 calc R . . 0
C7 C 0.1070(5) 0.5914(7) 0.3308(5) 0.022(2) Uani 1 1 d . . . 0
C8 C 0.0882(5) 0.6736(7) 0.3545(5) 0.026(2) Uani 1 1 d . . . 0
H8 H 0.0826 0.7339 0.3318 0.031 Uiso 1 1 calc R . . 0
C9 C 0.0774(5) 0.6702(7) 0.4109(5) 0.029(2) Uani 1 1 d . . . 0
H9 H 0.0665 0.7282 0.4278 0.034 Uiso 1 1 calc R . . 0
C10 C 0.0828(5) 0.5800(8) 0.4431(5) 0.031(2) Uani 1 1 d . . . 0
H10 H 0.0728 0.5764 0.4804 0.037 Uiso 1 1 calc R . . 0
C11 C 0.1024(5) 0.4978(8) 0.4209(6) 0.034(3) Uani 1 1 d . . . 0
H11 H 0.1088 0.4379 0.4443 0.040 Uiso 1 1 calc R . . 0
C12 C 0.1129(5) 0.5015(7) 0.3641(5) 0.027(2) Uani 1 1 d . . . 0
H12 H 0.1242 0.4435 0.3475 0.033 Uiso 1 1 calc R . . 0
C13 C 0.0466(4) 0.5385(6) 0.1936(5) 0.020(2) Uani 1 1 d . . . 0
C14 C -0.0151(5) 0.5240(7) 0.1997(5) 0.027(2) Uani 1 1 d . . . 0
H14 H -0.0192 0.5452 0.2382 0.032 Uiso 1 1 calc R . . 0
C15 C -0.0703(5) 0.4783(8) 0.1490(7) 0.042(3) Uani 1 1 d . . . 0
H15 H -0.1125 0.4677 0.1528 0.050 Uiso 1 1 calc R . . 0
C16 C -0.0646(5) 0.4482(8) 0.0936(6) 0.037(3) Uani 1 1 d . . . 0
H16 H -0.1031 0.4176 0.0590 0.044 Uiso 1 1 calc R . . 0
C17 C -0.0043(5) 0.4616(9) 0.0870(6) 0.043(3) Uani 1 1 d . . . 0
H17 H -0.0007 0.4397 0.0484 0.052 Uiso 1 1 calc R . . 0
C18 C 0.0522(5) 0.5077(9) 0.1378(6) 0.039(3) Uani 1 1 d . . . 0
H18 H 0.0942 0.5177 0.1336 0.047 Uiso 1 1 calc R . . 0
C19 C 0.3238(4) 0.3861(7) 0.1172(4) 0.0151(18) Uani 1 1 d . . . 0
C20 C 0.3323(4) 0.2921(7) 0.0979(5) 0.020(2) Uani 1 1 d . . . 0
H20 H 0.2952 0.2466 0.0857 0.024 Uiso 1 1 calc R . . 0
C21 C 0.3940(5) 0.2633(7) 0.0960(5) 0.026(2) Uani 1 1 d . . . 0
H21 H 0.3988 0.1995 0.0817 0.031 Uiso 1 1 calc R . . 0
C22 C 0.4481(4) 0.3296(7) 0.1154(5) 0.025(2) Uani 1 1 d . . . 0
H22 H 0.4910 0.3112 0.1153 0.030 Uiso 1 1 calc R . . 0
C23 C 0.4397(4) 0.4243(7) 0.1352(5) 0.025(2) Uani 1 1 d . . . 0
H23 H 0.4768 0.4698 0.1475 0.030 Uiso 1 1 calc R . . 0
C24 C 0.3790(4) 0.4523(7) 0.1371(4) 0.0174(19) Uani 1 1 d . . . 0
H24 H 0.3744 0.5159 0.1518 0.021 Uiso 1 1 calc R . . 0
C25 C 0.1746(4) 0.3518(6) 0.0634(4) 0.017(2) Uani 1 1 d . . . 0
C26 C 0.1596(5) 0.3459(7) -0.0032(5) 0.025(2) Uani 1 1 d . . . 0
H26 H 0.1882 0.3788 -0.0196 0.030 Uiso 1 1 calc R . . 0
C27 C 0.1028(5) 0.2920(7) -0.0458(5) 0.022(2) Uani 1 1 d . . . 0
H27 H 0.0929 0.2869 -0.0912 0.027 Uiso 1 1 calc R . . 0
C28 C 0.0612(5) 0.2461(7) -0.0220(5) 0.028(2) Uani 1 1 d . . . 0
H28 H 0.0219 0.2102 -0.0516 0.034 Uiso 1 1 calc R . . 0
C29 C 0.0748(5) 0.2507(8) 0.0429(6) 0.031(2) Uani 1 1 d . . . 0
H29 H 0.0452 0.2185 0.0584 0.037 Uiso 1 1 calc R . . 0
C30 C 0.1328(4) 0.3035(7) 0.0869(5) 0.022(2) Uani 1 1 d . . . 0
H30 H 0.1433 0.3060 0.1325 0.026 Uiso 1 1 calc R . . 0
C31 C 0.2347(4) 0.5516(6) 0.0954(5) 0.017(2) Uani 1 1 d . . . 0
C32 C 0.2166(4) 0.6196(6) 0.1304(4) 0.0149(18) Uani 1 1 d . . . 0
H32 H 0.2096 0.5990 0.1676 0.018 Uiso 1 1 calc R . . 0
C33 C 0.2083(5) 0.7179(7) 0.1126(5) 0.029(2) Uani 1 1 d . . . 0
H33 H 0.1971 0.7644 0.1379 0.034 Uiso 1 1 calc R . . 0
C34 C 0.2167(5) 0.7469(7) 0.0578(5) 0.028(2) Uani 1 1 d . . . 0
H34 H 0.2115 0.8139 0.0454 0.033 Uiso 1 1 calc R . . 0
C35 C 0.2324(4) 0.6791(7) 0.0206(5) 0.025(2) Uani 1 1 d . . . 0
H35 H 0.2373 0.6994 -0.0176 0.029 Uiso 1 1 calc R . . 0
C36 C 0.2410(4) 0.5816(7) 0.0392(4) 0.0169(19) Uani 1 1 d . . . 0
H36 H 0.2512 0.5350 0.0133 0.020 Uiso 1 1 calc R . . 0
C37 C 0.4519(4) 0.2164(7) 0.3176(4) 0.0157(19) Uani 1 1 d . . . 0
C38 C 0.5091(4) 0.1743(7) 0.3704(4) 0.019(2) Uani 1 1 d . . . 0
H38 H 0.5026 0.1222 0.3952 0.023 Uiso 1 1 calc R . . 0
C39 C 0.5752(4) 0.2097(7) 0.3859(5) 0.017(2) Uani 1 1 d . . . 0
H39 H 0.6139 0.1817 0.4217 0.021 Uiso 1 1 calc R . . 0
C40 C 0.5857(5) 0.2839(7) 0.3507(5) 0.022(2) Uani 1 1 d . . . 0
H40 H 0.6313 0.3070 0.3617 0.027 Uiso 1 1 calc R . . 0
C41 C 0.5279(4) 0.3264(7) 0.2974(5) 0.021(2) Uani 1 1 d . . . 0
H41 H 0.5346 0.3787 0.2729 0.025 Uiso 1 1 calc R . . 0
C42 C 0.4612(5) 0.2911(7) 0.2812(5) 0.023(2) Uani 1 1 d . . . 0
H42 H 0.4224 0.3184 0.2452 0.027 Uiso 1 1 calc R . . 0
C43 C 0.3647(4) 0.0893(6) 0.3556(5) 0.018(2) Uani 1 1 d . . . 0
C44 C 0.3478(5) 0.1206(8) 0.4039(5) 0.030(2) Uani 1 1 d . . . 0
H44 H 0.3351 0.1867 0.4059 0.036 Uiso 1 1 calc R . . 0
C45 C 0.3499(5) 0.0514(9) 0.4512(5) 0.035(3) Uani 1 1 d . . . 0
H45 H 0.3391 0.0725 0.4860 0.042 Uiso 1 1 calc R . . 0
C46 C 0.3662(5) -0.0420(8) 0.4492(5) 0.028(2) Uani 1 1 d . . . 0
H46 H 0.3668 -0.0865 0.4820 0.033 Uiso 1 1 calc R . . 0
C47 C 0.3824(5) -0.0736(7) 0.3987(6) 0.032(3) Uani 1 1 d . . . 0
H47 H 0.3947 -0.1401 0.3972 0.038 Uiso 1 1 calc R . . 0
C48 C 0.3808(4) -0.0084(7) 0.3497(5) 0.019(2) Uani 1 1 d . . . 0
H48 H 0.3903 -0.0296 0.3141 0.023 Uiso 1 1 calc R . . 0
C49 C 0.3288(4) 0.1219(6) 0.2175(4) 0.0148(18) Uani 1 1 d . . . 0
C50 C 0.2563(5) 0.1202(7) 0.1815(5) 0.026(2) Uani 1 1 d . . . 0
H50 H 0.2279 0.1515 0.1987 0.031 Uiso 1 1 calc R . . 0
C51 C 0.2259(5) 0.0734(7) 0.1211(5) 0.027(2) Uani 1 1 d . . . 0
H51 H 0.1768 0.0722 0.0970 0.032 Uiso 1 1 calc R . . 0
C52 C 0.2677(5) 0.0278(7) 0.0956(5) 0.031(3) Uani 1 1 d . . . 0
H52 H 0.2471 -0.0046 0.0541 0.038 Uiso 1 1 calc R . . 0
C53 C 0.3384(5) 0.0299(7) 0.1304(5) 0.023(2) Uani 1 1 d . . . 0
H53 H 0.3664 -0.0009 0.1125 0.027 Uiso 1 1 calc R . . 0
C54 C 0.3705(5) 0.0763(7) 0.1918(5) 0.021(2) Uani 1 1 d . . . 0
H54 H 0.4196 0.0767 0.2156 0.025 Uiso 1 1 calc R . . 0
C55 C 0.4443(7) 0.3555(10) 0.4502(7) 0.054(4) Uani 1 1 d . . . 0
H55A H 0.4110 0.3104 0.4548 0.081 Uiso 1 1 calc R . . 0
H55B H 0.4636 0.3988 0.4887 0.081 Uiso 1 1 calc R . . 0
H55C H 0.4819 0.3179 0.4471 0.081 Uiso 1 1 calc R . . 0
C56 C 0.2595(6) 0.3382(9) 0.4449(5) 0.039(3) Uani 1 1 d . . . 0
H56A H 0.2320 0.2778 0.4329 0.059 Uiso 1 1 calc R . . 0
H56B H 0.2354 0.3874 0.4591 0.059 Uiso 1 1 calc R . . 0
H56C H 0.3051 0.3248 0.4811 0.059 Uiso 1 1 calc R . . 0

loop_
_atom_site_aniso_label
_atom_site_aniso_U_11
_atom_site_aniso_U_22
_atom_site_aniso_U_33
_atom_site_aniso_U_23
_atom_site_aniso_U_13
_atom_site_aniso_U_12
Th1 0.01131(15) 0.01103(17) 0.01356(17) 0.00029(12) 0.00299(13) 0.00072(12)
Re1 0.01624(18) 0.0187(2) 0.0279(2) 0.00063(16) 0.00761(17) -0.00501(14)
Re2 0.0450(3) 0.0161(2) 0.0184(2) -0.00282(16) 0.01247(19) -0.00073(17)
Re3 0.01873(18) 0.0265(2) 0.0199(2) -0.00371(16) 0.00446(16) -0.01102(16)
P1 0.0137(10) 0.0127(11) 0.0242(13) -0.0018(10) 0.0062(10) 0.0004(9)
P2 0.0121(10) 0.0117(11) 0.0177(12) 0.0004(9) 0.0020(9) -0.0005(8)
P3 0.0111(9) 0.0122(11) 0.0179(12) 0.0005(9) 0.0033(9) 0.0024(9)
O1 0.020(3) 0.016(3) 0.027(4) -0.006(3) 0.011(3) -0.002(3)
O2 0.013(3) 0.016(3) 0.021(3) -0.001(3) -0.003(3) -0.006(2)
O3 0.018(3) 0.009(3) 0.026(4) -0.002(3) 0.012(3) 0.006(2)
O4 0.021(3) 0.017(3) 0.032(4) 0.003(3) 0.015(3) -0.003(3)
O5 0.042(5) 0.041(5) 0.064(6) 0.026(5) -0.007(4) -0.017(4)
O6 0.038(4) 0.025(4) 0.052(5) -0.006(4) 0.021(4) -0.014(3)
O7 0.059(5) 0.038(5) 0.078(7) -0.005(5) 0.057(5) -0.005(4)
O8 0.029(3) 0.019(4) 0.018(3) -0.002(3) 0.005(3) -0.002(3)
O9 0.058(5) 0.044(5) 0.025(4) 0.004(4) 0.004(4) 0.007(4)
O10 0.113(8) 0.037(5) 0.032(5) -0.010(4) 0.030(5) -0.029(5)
O11 0.074(6) 0.041(5) 0.054(6) 0.003(4) 0.042(5) 0.018(4)
O12 0.030(4) 0.037(4) 0.027(4) -0.013(3) 0.012(3) -0.022(3)
O13 0.027(4) 0.034(4) 0.044(5) -0.001(4) 0.019(4) -0.008(3)
O14 0.035(4) 0.067(6) 0.016(4) 0.002(4) -0.013(3) -0.019(4)
O15 0.038(4) 0.064(6) 0.053(6) -0.013(5) 0.027(4) -0.008(4)
O16 0.029(3) 0.025(4) 0.025(4) -0.003(3) 0.013(3) 0.002(3)
O17 0.022(3) 0.031(4) 0.029(4) -0.001(3) 0.002(3) 0.003(3)
C1 0.020(4) 0.011(4) 0.023(5) -0.006(4) 0.007(4) 0.005(4)
C2 0.016(4) 0.024(5) 0.027(5) -0.001(4) 0.008(4) 0.002(4)
C3 0.028(5) 0.018(5) 0.025(5) 0.008(4) 0.005(5) 0.007(4)
C4 0.043(6) 0.012(5) 0.039(6) 0.004(5) 0.022(5) 0.005(4)
C5 0.023(5) 0.030(6) 0.039(7) 0.002(5) 0.001(5) -0.018(4)
C6 0.026(5) 0.019(5) 0.033(6) 0.000(5) 0.003(5) -0.004(4)
C7 0.021(4) 0.013(5) 0.031(6) -0.004(4) 0.012(4) -0.006(4)
C8 0.025(5) 0.022(5) 0.028(5) -0.002(4) 0.008(4) -0.001(4)
C9 0.023(5) 0.018(5) 0.041(6) -0.014(5) 0.010(5) -0.006(4)
C10 0.032(5) 0.036(6) 0.026(6) 0.001(5) 0.014(5) -0.010(5)
C11 0.036(5) 0.027(6) 0.045(7) 0.002(5) 0.025(6) -0.004(5)
C12 0.028(5) 0.014(5) 0.037(6) -0.002(4) 0.012(5) -0.006(4)
C13 0.015(4) 0.006(4) 0.032(6) -0.001(4) 0.003(4) 0.000(3)
C14 0.023(5) 0.025(5) 0.025(5) 0.011(5) 0.004(4) -0.002(4)
C15 0.019(5) 0.020(6) 0.072(9) 0.001(6) 0.007(6) -0.001(4)
C16 0.020(5) 0.021(5) 0.047(7) -0.003(5) -0.007(5) 0.001(4)
C17 0.025(5) 0.038(7) 0.051(8) -0.021(6) 0.002(5) 0.007(5)
C18 0.020(5) 0.040(7) 0.045(7) -0.001(6) 0.003(5) 0.004(5)
C19 0.017(4) 0.020(5) 0.009(4) 0.001(4) 0.005(4) 0.001(4)
C20 0.012(4) 0.022(5) 0.024(5) 0.000(4) 0.006(4) -0.003(4)
C21 0.033(5) 0.014(5) 0.035(6) 0.000(4) 0.019(5) 0.002(4)
C22 0.017(4) 0.023(5) 0.037(6) 0.015(5) 0.014(4) 0.006(4)
C23 0.011(4) 0.024(5) 0.030(6) 0.008(4) -0.001(4) -0.005(4)
C24 0.020(4) 0.016(5) 0.015(4) 0.003(4) 0.006(4) -0.001(4)
C25 0.011(4) 0.013(4) 0.018(5) -0.004(4) -0.003(4) -0.001(3)
C26 0.019(4) 0.027(5) 0.018(5) -0.003(4) 0.000(4) 0.001(4)
C27 0.031(5) 0.021(5) 0.011(4) 0.003(4) 0.005(4) 0.002(4)
C28 0.024(5) 0.024(5) 0.026(6) -0.007(4) 0.000(4) -0.004(4)
C29 0.021(5) 0.030(6) 0.036(6) -0.004(5) 0.007(5) -0.007(4)
C30 0.015(4) 0.020(5) 0.020(5) 0.000(4) -0.003(4) 0.001(4)
C31 0.015(4) 0.007(4) 0.026(5) -0.002(4) 0.004(4) -0.007(3)
C32 0.019(4) 0.013(4) 0.015(4) 0.005(4) 0.010(4) 0.003(3)
C33 0.034(5) 0.024(5) 0.029(6) 0.005(5) 0.014(5) -0.002(4)
C34 0.026(5) 0.011(5) 0.037(6) 0.002(4) 0.004(5) 0.000(4)
C35 0.022(4) 0.017(5) 0.024(5) 0.011(4) 0.000(4) -0.007(4)
C36 0.010(4) 0.019(5) 0.017(5) 0.001(4) 0.001(4) 0.001(3)
C37 0.008(4) 0.023(5) 0.018(5) -0.004(4) 0.008(4) 0.004(3)
C38 0.023(4) 0.021(5) 0.016(5) -0.003(4) 0.010(4) -0.003(4)
C39 0.007(4) 0.018(5) 0.021(5) -0.001(4) 0.001(4) 0.009(3)
C40 0.018(4) 0.026(5) 0.022(5) -0.013(4) 0.006(4) -0.001(4)
C41 0.012(4) 0.020(5) 0.030(5) -0.001(4) 0.009(4) 0.001(4)
C42 0.021(4) 0.012(5) 0.029(5) 0.000(4) 0.006(4) -0.003(4)
C43 0.014(4) 0.007(4) 0.020(5) 0.003(4) -0.004(4) 0.003(3)
C44 0.039(6) 0.024(6) 0.028(6) 0.008(5) 0.015(5) 0.004(5)
C45 0.041(6) 0.046(7) 0.018(5) 0.010(5) 0.014(5) 0.003(5)
C46 0.038(5) 0.024(5) 0.019(5) 0.000(4) 0.009(5) -0.005(5)
C47 0.031(5) 0.007(5) 0.057(8) 0.008(5) 0.018(5) -0.003(4)
C48 0.014(4) 0.016(5) 0.026(5) 0.000(4) 0.007(4) 0.000(4)
C49 0.015(4) 0.013(4) 0.017(5) -0.002(4) 0.008(4) 0.002(3)
C50 0.021(5) 0.030(6) 0.021(5) 0.001(4) 0.003(4) -0.007(4)
C51 0.029(5) 0.024(5) 0.032(6) -0.010(5) 0.016(5) -0.005(4)
C52 0.042(6) 0.013(5) 0.027(6) -0.004(4) 0.003(5) -0.006(4)
C53 0.040(5) 0.016(5) 0.019(5) 0.008(4) 0.020(5) 0.005(4)
C54 0.023(4) 0.020(5) 0.022(5) 0.004(4) 0.012(4) 0.002(4)
C55 0.050(7) 0.052(8) 0.052(8) -0.014(7) 0.015(7) 0.013(6)
C56 0.035(6) 0.054(8) 0.029(6) 0.020(6) 0.013(5) 0.021(6)

loop_
_atom_type_symbol
_atom_type_description
_atom_type_scat_dispersion_real
_atom_type_scat_dispersion_imag
_atom_type_scat_source
C C 0.0033 0.0016 'International Tables Vol C Tables 4.2.6.8 and 6.1.1.4'
H H 0.0000 0.0000 'International Tables Vol C Tables 4.2.6.8 and 6.1.1.4'
O O 0.0106 0.0060 'International Tables Vol C Tables 4.2.6.8 and 6.1.1.4'
P P 0.1023 0.0942 'International Tables Vol C Tables 4.2.6.8 and 6.1.1.4'
Re Re -1.0185 7.2310 'International Tables Vol C Tables 4.2.6.8 and 6.1.1.4'
Th Th -7.2400 8.8979 'International Tables Vol C Tables 4.2.6.8 and 6.1.1.4'

loop_
_geom_angle_atom_site_label_1
_geom_angle_atom_site_label_2
_geom_angle_atom_site_label_3
_geom_angle
_geom_angle_site_symmetry_1
_geom_angle_site_symmetry_3
_geom_angle_publ_flag
O16 Th1 O3 89.7(2) . . ?
O16 Th1 O1 96.4(2) . . ?
O3 Th1 O1 146.6(2) . . ?
O16 Th1 O2 149.5(2) . . ?
O3 Th1 O2 78.2(2) . . ?
O1 Th1 O2 80.1(2) . . ?
O16 Th1 O12 142.1(2) . . ?
O3 Th1 O12 103.0(2) . . ?
O1 Th1 O12 92.1(2) . . ?
O2 Th1 O12 68.3(2) . . ?
O16 Th1 O4 78.4(2) . . ?
O3 Th1 O4 75.0(2) . . ?
O1 Th1 O4 74.2(2) . . ?
O2 Th1 O4 71.5(2) . . ?
O12 Th1 O4 139.2(2) . . ?
O16 Th1 O8 80.3(2) . . ?
O3 Th1 O8 142.2(2) . . ?
O1 Th1 O8 71.1(2) . . ?
O2 Th1 O8 125.6(2) . . ?
O12 Th1 O8 67.7(2) . . ?
O4 Th1 O8 136.6(2) . . ?
O16 Th1 O17 81.0(2) . . ?
O3 Th1 O17 72.7(2) . . ?
O1 Th1 O17 140.6(2) . . ?
O2 Th1 O17 120.6(2) . . ?
O12 Th1 O17 69.4(2) . . ?
O4 Th1 O17 141.5(2) . . ?
O8 Th1 O17 69.7(2) . . ?
O7 Re1 O5 108.4(5) . . ?
O7 Re1 O6 110.1(4) . . ?
O5 Re1 O6 107.9(4) . . ?
O7 Re1 O4 109.2(3) . . ?
O5 Re1 O4 112.2(3) . . ?
O6 Re1 O4 108.9(3) . . ?
O10 Re2 O11 108.2(5) . . ?
O10 Re2 O9 108.8(4) . . ?
O11 Re2 O9 109.6(4) . . ?
O10 Re2 O8 108.6(4) . . ?
O11 Re2 O8 110.7(4) . . ?
O9 Re2 O8 110.7(4) . . ?
O13 Re3 O15 109.5(4) . . ?
O13 Re3 O14 108.2(4) . . ?
O15 Re3 O14 110.0(4) . . ?
O13 Re3 O12 108.0(3) . . ?
O15 Re3 O12 111.2(4) . . ?
O14 Re3 O12 109.8(4) . . ?
O1 P1 C7 112.4(4) . . ?
O1 P1 C1 109.7(4) . . ?
C7 P1 C1 107.5(4) . . ?
O1 P1 C13 109.3(4) . . ?
C7 P1 C13 106.9(5) . . ?
C1 P1 C13 110.9(4) . . ?
O2 P2 C19 114.2(4) . . ?
O2 P2 C25 108.8(4) . . ?
C19 P2 C25 108.1(4) . . ?
O2 P2 C31 110.8(4) . . ?
C19 P2 C31 104.8(4) . . ?
C25 P2 C31 110.0(4) . . ?
O3 P3 C49 110.2(4) . . ?
O3 P3 C37 109.1(4) . . ?
C49 P3 C37 109.9(4) . . ?
O3 P3 C43 110.5(4) . . ?
C49 P3 C43 107.8(4) . . ?
C37 P3 C43 109.4(4) . . ?
P1 O1 Th1 164.4(4) . . ?
P2 O2 Th1 163.9(4) . . ?
P3 O3 Th1 166.7(4) . . ?
Re1 O4 Th1 144.2(4) . . ?
Re2 O8 Th1 139.7(3) . . ?
Re3 O12 Th1 144.2(4) . . ?
C56 O16 Th1 178.5(7) . . ?
C55 O17 Th1 131.1(7) . . ?
C6 C1 C2 118.5(9) . . ?
C6 C1 P1 119.8(7) . . ?
C2 C1 P1 121.4(7) . . ?
C3 C2 C1 120.2(8) . . ?
C3 C2 H2 119.9 . . ?
C1 C2 H2 119.9 . . ?
C4 C3 C2 120.1(9) . . ?
C4 C3 H3 120.0 . . ?
C2 C3 H3 120.0 . . ?
C3 C4 C5 119.9(9) . . ?
C3 C4 H4 120.1 . . ?
C5 C4 H4 120.1 . . ?
C4 C5 C6 121.1(9) . . ?
C4 C5 H5 119.4 . . ?
C6 C5 H5 119.4 . . ?
C1 C6 C5 120.1(9) . . ?
C1 C6 H6 120.0 . . ?
C5 C6 H6 120.0 . . ?
C8 C7 C12 118.6(10) . . ?
C8 C7 P1 123.4(8) . . ?
C12 C7 P1 118.1(8) . . ?
C7 C8 C9 121.3(10) . . ?
C7 C8 H8 119.4 . . ?
C9 C8 H8 119.4 . . ?
C8 C9 C10 119.4(10) . . ?
C8 C9 H9 120.3 . . ?
C10 C9 H9 120.3 . . ?
C11 C10 C9 120.1(10) . . ?
C11 C10 H10 119.9 . . ?
C9 C10 H10 119.9 . . ?
C10 C11 C12 120.1(10) . . ?
C10 C11 H11 119.9 . . ?
C12 C11 H11 119.9 . . ?
C11 C12 C7 120.3(10) . . ?
C11 C12 H12 119.8 . . ?
C7 C12 H12 119.8 . . ?
C18 C13 C14 120.2(9) . . ?
C18 C13 P1 117.8(7) . . ?
C14 C13 P1 121.9(8) . . ?
C15 C14 C13 119.2(11) . . ?
C15 C14 H14 120.4 . . ?
C13 C14 H14 120.4 . . ?
C16 C15 C14 120.4(11) . . ?
C16 C15 H15 119.8 . . ?
C14 C15 H15 119.8 . . ?
C15 C16 C17 121.1(10) . . ?
C15 C16 H16 119.5 . . ?
C17 C16 H16 119.5 . . ?
C16 C17 C18 119.4(12) . . ?
C16 C17 H17 120.3 . . ?
C18 C17 H17 120.3 . . ?
C13 C18 C17 119.7(11) . . ?
C13 C18 H18 120.2 . . ?
C17 C18 H18 120.2 . . ?
C20 C19 C24 119.4(8) . . ?
C20 C19 P2 122.5(7) . . ?
C24 C19 P2 118.0(7) . . ?
C21 C20 C19 121.6(8) . . ?
C21 C20 H20 119.2 . . ?
C19 C20 H20 119.2 . . ?
C22 C21 C20 118.5(9) . . ?
C22 C21 H21 120.8 . . ?
C20 C21 H21 120.8 . . ?
C21 C22 C23 120.0(8) . . ?
C21 C22 H22 120.0 . . ?
C23 C22 H22 120.0 . . ?
C24 C23 C22 121.3(8) . . ?
C24 C23 H23 119.4 . . ?
C22 C23 H23 119.4 . . ?
C23 C24 C19 119.2(9) . . ?
C23 C24 H24 120.4 . . ?
C19 C24 H24 120.4 . . ?
C30 C25 C26 119.7(8) . . ?
C30 C25 P2 117.6(7) . . ?
C26 C25 P2 122.7(8) . . ?
C27 C26 C25 120.0(10) . . ?
C27 C26 H26 120.0 . . ?
C25 C26 H26 120.0 . . ?
C28 C27 C26 119.6(9) . . ?
C28 C27 H27 120.2 . . ?
C26 C27 H27 120.2 . . ?
C29 C28 C27 121.5(9) . . ?
C29 C28 H28 119.3 . . ?
C27 C28 H28 119.3 . . ?
C28 C29 C30 119.6(10) . . ?
C28 C29 H29 120.2 . . ?
C30 C29 H29 120.2 . . ?
C25 C30 C29 119.6(9) . . ?
C25 C30 H30 120.2 . . ?
C29 C30 H30 120.2 . . ?
C32 C31 C36 118.7(8) . . ?
C32 C31 P2 119.4(7) . . ?
C36 C31 P2 121.8(7) . . ?
C31 C32 C33 121.4(9) . . ?
C31 C32 H32 119.3 . . ?
C33 C32 H32 119.3 . . ?
C34 C33 C32 119.1(10) . . ?
C34 C33 H33 120.5 . . ?
C32 C33 H33 120.5 . . ?
C33 C34 C35 120.4(9) . . ?
C33 C34 H34 119.8 . . ?
C35 C34 H34 119.8 . . ?
C34 C35 C36 119.9(10) . . ?
C34 C35 H35 120.1 . . ?
C36 C35 H35 120.1 . . ?
C35 C36 C31 120.4(9) . . ?
C35 C36 H36 119.8 . . ?
C31 C36 H36 119.8 . . ?
C42 C37 C38 120.6(8) . . ?
C42 C37 P3 117.4(6) . . ?
C38 C37 P3 122.0(7) . . ?
C39 C38 C37 119.3(9) . . ?
C39 C38 H38 120.4 . . ?
C37 C38 H38 120.4 . . ?
C40 C39 C38 121.2(8) . . ?
C40 C39 H39 119.4 . . ?
C38 C39 H39 119.4 . . ?
C39 C40 C41 119.6(8) . . ?
C39 C40 H40 120.2 . . ?
C41 C40 H40 120.2 . . ?
C42 C41 C40 119.7(9) . . ?
C42 C41 H41 120.2 . . ?
C40 C41 H41 120.2 . . ?
C37 C42 C41 119.7(8) . . ?
C37 C42 H42 120.2 . . ?
C41 C42 H42 120.2 . . ?
C44 C43 C48 122.7(9) . . ?
C44 C43 P3 117.5(7) . . ?
C48 C43 P3 119.8(8) . . ?
C43 C44 C45 117.4(10) . . ?
C43 C44 H44 121.3 . . ?
C45 C44 H44 121.3 . . ?
C46 C45 C44 122.9(11) . . ?
C46 C45 H45 118.5 . . ?
C44 C45 H45 118.5 . . ?
C45 C46 C47 119.1(10) . . ?
C45 C46 H46 120.4 . . ?
C47 C46 H46 120.4 . . ?
C46 C47 C48 120.7(9) . . ?
C46 C47 H47 119.6 . . ?
C48 C47 H47 119.6 . . ?
C43 C48 C47 117.1(9) . . ?
C43 C48 H48 121.5 . . ?
C47 C48 H48 121.5 . . ?
C54 C49 C50 119.6(9) . . ?
C54 C49 P3 121.9(7) . . ?
C50 C49 P3 118.4(7) . . ?
C51 C50 C49 120.5(10) . . ?
C51 C50 H50 119.8 . . ?
C49 C50 H50 119.8 . . ?
C50 C51 C52 119.7(9) . . ?
C50 C51 H51 120.1 . . ?
C52 C51 H51 120.1 . . ?
C53 C52 C51 119.8(10) . . ?
C53 C52 H52 120.1 . . ?
C51 C52 H52 120.1 . . ?
C52 C53 C54 121.6(10) . . ?
C52 C53 H53 119.2 . . ?
C54 C53 H53 119.2 . . ?
C49 C54 C53 118.8(8) . . ?
C49 C54 H54 120.6 . . ?
C53 C54 H54 120.6 . . ?
O17 C55 H55A 109.5 . . ?
O17 C55 H55B 109.5 . . ?
H55A C55 H55B 109.5 . . ?
O17 C55 H55C 109.5 . . ?
H55A C55 H55C 109.5 . . ?
H55B C55 H55C 109.5 . . ?
O16 C56 H56A 109.5 . . ?
O16 C56 H56B 109.5 . . ?
H56A C56 H56B 109.5 . . ?
O16 C56 H56C 109.5 . . ?
H56A C56 H56C 109.5 . . ?
H56B C56 H56C 109.5 . . ?

loop_
_geom_bond_atom_site_label_1
_geom_bond_atom_site_label_2
_geom_bond_distance
_geom_bond_site_symmetry_2
_geom_bond_publ_flag
Th1 O16 2.121(7) . ?
Th1 O3 2.355(6) . ?
Th1 O1 2.373(6) . ?
Th1 O2 2.443(7) . ?
Th1 O12 2.464(7) . ?
Th1 O4 2.479(6) . ?
Th1 O8 2.487(6) . ?
Th1 O17 2.574(6) . ?
Re1 O7 1.678(8) . ?
Re1 O5 1.703(8) . ?
Re1 O6 1.706(8) . ?
Re1 O4 1.759(6) . ?
Re2 O10 1.692(8) . ?
Re2 O11 1.711(9) . ?
Re2 O9 1.721(8) . ?
Re2 O8 1.753(7) . ?
Re3 O13 1.692(8) . ?
Re3 O15 1.704(9) . ?
Re3 O14 1.721(7) . ?
Re3 O12 1.743(6) . ?
P1 O1 1.503(6) . ?
P1 C7 1.775(11) . ?
P1 C1 1.782(9) . ?
P1 C13 1.799(9) . ?
P2 O2 1.493(7) . ?
P2 C19 1.791(9) . ?
P2 C25 1.809(8) . ?
P2 C31 1.817(9) . ?
P3 O3 1.516(6) . ?
P3 C49 1.778(9) . ?
P3 C37 1.788(8) . ?
P3 C43 1.799(10) . ?
O16 C56 1.393(12) . ?
O17 C55 1.465(15) . ?
C1 C6 1.381(12) . ?
C1 C2 1.414(12) . ?
C2 C3 1.406(13) . ?
C2 H2 0.9500 . ?
C3 C4 1.355(14) . ?
C3 H3 0.9500 . ?
C4 C5 1.388(14) . ?
C4 H4 0.9500 . ?
C5 C6 1.389(14) . ?
C5 H5 0.9500 . ?
C6 H6 0.9500 . ?
C7 C8 1.376(13) . ?
C7 C12 1.415(13) . ?
C8 C9 1.381(15) . ?
C8 H8 0.9500 . ?
C9 C10 1.409(14) . ?
C9 H9 0.9500 . ?
C10 C11 1.367(15) . ?
C10 H10 0.9500 . ?
C11 C12 1.388(15) . ?
C11 H11 0.9500 . ?
C12 H12 0.9500 . ?
C13 C18 1.376(16) . ?
C13 C14 1.396(13) . ?
C14 C15 1.385(14) . ?
C14 H14 0.9500 . ?
C15 C16 1.365(18) . ?
C15 H15 0.9500 . ?
C16 C17 1.370(16) . ?
C16 H16 0.9500 . ?
C17 C18 1.402(14) . ?
C17 H17 0.9500 . ?
C18 H18 0.9500 . ?
C19 C20 1.393(13) . ?
C19 C24 1.398(12) . ?
C20 C21 1.392(12) . ?
C20 H20 0.9500 . ?
C21 C22 1.383(13) . ?
C21 H21 0.9500 . ?
C22 C23 1.406(14) . ?
C22 H22 0.9500 . ?
C23 C24 1.369(12) . ?
C23 H23 0.9500 . ?
C24 H24 0.9500 . ?
C25 C30 1.384(14) . ?
C25 C26 1.391(13) . ?
C26 C27 1.389(13) . ?
C26 H26 0.9500 . ?
C27 C28 1.371(14) . ?
C27 H27 0.9500 . ?
C28 C29 1.360(16) . ?
C28 H28 0.9500 . ?
C29 C30 1.406(12) . ?
C29 H29 0.9500 . ?
C30 H30 0.9500 . ?
C31 C32 1.375(13) . ?
C31 C36 1.388(13) . ?
C32 C33 1.392(13) . ?
C32 H32 0.9500 . ?
C33 C34 1.376(15) . ?
C33 H33 0.9500 . ?
C34 C35 1.381(15) . ?
C34 H34 0.9500 . ?
C35 C36 1.385(12) . ?
C35 H35 0.9500 . ?
C36 H36 0.9500 . ?
C37 C42 1.375(13) . ?
C37 C38 1.408(12) . ?
C38 C39 1.385(12) . ?
C38 H38 0.9500 . ?
C39 C40 1.362(13) . ?
C39 H39 0.9500 . ?
C40 C41 1.421(12) . ?
C40 H40 0.9500 . ?
C41 C42 1.395(12) . ?
C41 H41 0.9500 . ?
C42 H42 0.9500 . ?
C43 C44 1.352(15) . ?
C43 C48 1.399(12) . ?
C44 C45 1.408(14) . ?
C44 H44 0.9500 . ?
C45 C46 1.329(15) . ?
C45 H45 0.9500 . ?
C46 C47 1.391(16) . ?
C46 H46 0.9500 . ?
C47 C48 1.406(14) . ?
C47 H47 0.9500 . ?
C48 H48 0.9500 . ?
C49 C54 1.397(13) . ?
C49 C50 1.403(12) . ?
C50 C51 1.383(14) . ?
C50 H50 0.9500 . ?
C51 C52 1.398(15) . ?
C51 H51 0.9500 . ?
C52 C53 1.368(14) . ?
C52 H52 0.9500 . ?
C53 C54 1.399(13) . ?
C53 H53 0.9500 . ?
C54 H54 0.9500 . ?
C55 H55A 0.9800 . ?
C55 H55B 0.9800 . ?
C55 H55C 0.9800 . ?
C56 H56A 0.9800 . ?
C56 H56B 0.9800 . ?
C56 H56C 0.9800 . ?

loop_
_geom_torsion_atom_site_label_1
_geom_torsion_atom_site_label_2
_geom_torsion_atom_site_label_3
_geom_torsion_atom_site_label_4
_geom_torsion
_geom_torsion_site_symmetry_1
_geom_torsion_site_symmetry_2
_geom_torsion_site_symmetry_3
_geom_torsion_site_symmetry_4
_geom_torsion_publ_flag
C7 P1 O1 Th1 16.7(15) . . . . ?
C1 P1 O1 Th1 136.3(14) . . . . ?
C13 P1 O1 Th1 -101.9(14) . . . . ?
O16 Th1 O1 P1 -2.8(14) . . . . ?
O3 Th1 O1 P1 96.5(14) . . . . ?
O2 Th1 O1 P1 146.6(14) . . . . ?
O12 Th1 O1 P1 -145.8(14) . . . . ?
O4 Th1 O1 P1 73.2(14) . . . . ?
O8 Th1 O1 P1 -80.3(14) . . . . ?
O17 Th1 O1 P1 -86.5(14) . . . . ?
C19 P2 O2 Th1 50.4(15) . . . . ?
C25 P2 O2 Th1 171.2(13) . . . . ?
C31 P2 O2 Th1 -67.7(15) . . . . ?
O16 Th1 O2 P2 -164.3(12) . . . . ?
O3 Th1 O2 P2 -95.6(14) . . . . ?
O1 Th1 O2 P2 109.9(14) . . . . ?
O12 Th1 O2 P2 13.6(14) . . . . ?
O4 Th1 O2 P2 -173.5(15) . . . . ?
O8 Th1 O2 P2 51.8(15) . . . . ?
O17 Th1 O2 P2 -34.0(15) . . . . ?
C49 P3 O3 Th1 -129.3(17) . . . . ?
C37 P3 O3 Th1 -8.5(19) . . . . ?
C43 P3 O3 Th1 111.7(18) . . . . ?
O16 Th1 O3 P3 -104.0(18) . . . . ?
O1 Th1 O3 P3 154.6(16) . . . . ?
O2 Th1 O3 P3 104.2(18) . . . . ?
O12 Th1 O3 P3 40.0(18) . . . . ?
O4 Th1 O3 P3 177.9(18) . . . . ?
O8 Th1 O3 P3 -30(2) . . . . ?
O17 Th1 O3 P3 -23.3(17) . . . . ?
O7 Re1 O4 Th1 94.7(6) . . . . ?
O5 Re1 O4 Th1 -25.6(8) . . . . ?
O6 Re1 O4 Th1 -145.0(6) . . . . ?
O16 Th1 O4 Re1 -22.3(6) . . . . ?
O3 Th1 O4 Re1 70.6(6) . . . . ?
O1 Th1 O4 Re1 -122.4(6) . . . . ?
O2 Th1 O4 Re1 153.0(6) . . . . ?
O12 Th1 O4 Re1 163.2(5) . . . . ?
O8 Th1 O4 Re1 -84.5(6) . . . . ?
O17 Th1 O4 Re1 36.8(8) . . . . ?
O10 Re2 O8 Th1 170.2(6) . . . . ?
O11 Re2 O8 Th1 -71.1(6) . . . . ?
O9 Re2 O8 Th1 50.7(6) . . . . ?
O16 Th1 O8 Re2 13.3(5) . . . . ?
O3 Th1 O8 Re2 -63.6(7) . . . . ?
O1 Th1 O8 Re2 113.6(6) . . . . ?
O2 Th1 O8 Re2 175.6(4) . . . . ?
O12 Th1 O8 Re2 -146.0(6) . . . . ?
O4 Th1 O8 Re2 74.8(6) . . . . ?
O17 Th1 O8 Re2 -70.7(5) . . . . ?
O13 Re3 O12 Th1 146.0(6) . . . . ?
O15 Re3 O12 Th1 -93.8(7) . . . . ?
O14 Re3 O12 Th1 28.2(8) . . . . ?
O16 Th1 O12 Re3 -5.2(9) . . . . ?
O3 Th1 O12 Re3 -112.0(7) . . . . ?
O1 Th1 O12 Re3 98.0(7) . . . . ?
O2 Th1 O12 Re3 176.5(8) . . . . ?
O4 Th1 O12 Re3 166.1(5) . . . . ?
O8 Th1 O12 Re3 29.4(6) . . . . ?
O17 Th1 O12 Re3 -46.3(7) . . . . ?
O3 Th1 O16 C56 -20(25) . . . . ?
O1 Th1 O16 C56 127(25) . . . . ?
O2 Th1 O16 C56 46(25) . . . . ?
O12 Th1 O16 C56 -131(25) . . . . ?
O4 Th1 O16 C56 55(25) . . . . ?
O8 Th1 O16 C56 -163(25) . . . . ?
O17 Th1 O16 C56 -92(25) . . . . ?
O16 Th1 O17 C55 25.0(9) . . . . ?
O3 Th1 O17 C55 -67.5(9) . . . . ?
O1 Th1 O17 C55 114.2(9) . . . . ?
O2 Th1 O17 C55 -131.9(8) . . . . ?
O12 Th1 O17 C55 -179.1(9) . . . . ?
O4 Th1 O17 C55 -33.3(10) . . . . ?
O8 Th1 O17 C55 108.0(9) . . . . ?
O1 P1 C1 C6 -34.7(10) . . . . ?
C7 P1 C1 C6 87.8(9) . . . . ?
C13 P1 C1 C6 -155.6(9) . . . . ?
O1 P1 C1 C2 151.3(8) . . . . ?
C7 P1 C1 C2 -86.1(9) . . . . ?
C13 P1 C1 C2 30.5(10) . . . . ?
C6 C1 C2 C3 1.1(16) . . . . ?
P1 C1 C2 C3 175.1(8) . . . . ?
C1 C2 C3 C4 -1.3(16) . . . . ?
C2 C3 C4 C5 2.0(17) . . . . ?
C3 C4 C5 C6 -2.6(19) . . . . ?
C2 C1 C6 C5 -1.7(17) . . . . ?
P1 C1 C6 C5 -175.8(9) . . . . ?
C4 C5 C6 C1 2.5(18) . . . . ?
O1 P1 C7 C8 137.3(8) . . . . ?
C1 P1 C7 C8 16.5(9) . . . . ?
C13 P1 C7 C8 -102.7(8) . . . . ?
O1 P1 C7 C12 -44.3(8) . . . . ?
C1 P1 C7 C12 -165.1(7) . . . . ?
C13 P1 C7 C12 75.7(8) . . . . ?
C12 C7 C8 C9 2.1(14) . . . . ?
P1 C7 C8 C9 -179.6(7) . . . . ?
C7 C8 C9 C10 -2.8(14) . . . . ?
C8 C9 C10 C11 3.7(14) . . . . ?
C9 C10 C11 C12 -3.9(15) . . . . ?
C10 C11 C12 C7 3.2(15) . . . . ?
C8 C7 C12 C11 -2.3(14) . . . . ?
P1 C7 C12 C11 179.3(8) . . . . ?
O1 P1 C13 C18 -42.0(9) . . . . ?
C7 P1 C13 C18 -163.9(8) . . . . ?
C1 P1 C13 C18 79.1(9) . . . . ?
O1 P1 C13 C14 134.7(7) . . . . ?
C7 P1 C13 C14 12.8(9) . . . . ?
C1 P1 C13 C14 -104.2(8) . . . . ?
C18 C13 C14 C15 0.1(14) . . . . ?
P1 C13 C14 C15 -176.6(8) . . . . ?
C13 C14 C15 C16 -0.3(15) . . . . ?
C14 C15 C16 C17 0.7(17) . . . . ?
C15 C16 C17 C18 -0.7(17) . . . . ?
C14 C13 C18 C17 -0.1(16) . . . . ?
P1 C13 C18 C17 176.7(9) . . . . ?
C16 C17 C18 C13 0.4(17) . . . . ?
O2 P2 C19 C20 94.4(8) . . . . ?
C25 P2 C19 C20 -26.9(9) . . . . ?
C31 P2 C19 C20 -144.1(8) . . . . ?
O2 P2 C19 C24 -82.5(8) . . . . ?
C25 P2 C19 C24 156.3(7) . . . . ?
C31 P2 C19 C24 39.0(8) . . . . ?
C24 C19 C20 C21 -2.0(14) . . . . ?
P2 C19 C20 C21 -178.9(8) . . . . ?
C19 C20 C21 C22 1.6(15) . . . . ?
C20 C21 C22 C23 -1.2(15) . . . . ?
C21 C22 C23 C24 1.4(15) . . . . ?
C22 C23 C24 C19 -1.8(14) . . . . ?
C20 C19 C24 C23 2.1(13) . . . . ?
P2 C19 C24 C23 179.1(7) . . . . ?
O2 P2 C25 C30 2.4(8) . . . . ?
C19 P2 C25 C30 126.9(7) . . . . ?
C31 P2 C25 C30 -119.2(8) . . . . ?
O2 P2 C25 C26 -179.9(8) . . . . ?
C19 P2 C25 C26 -55.4(9) . . . . ?
C31 P2 C25 C26 58.5(9) . . . . ?
C30 C25 C26 C27 0.2(14) . . . . ?
P2 C25 C26 C27 -177.5(7) . . . . ?
C25 C26 C27 C28 1.1(14) . . . . ?
C26 C27 C28 C29 -1.1(16) . . . . ?
C27 C28 C29 C30 -0.1(16) . . . . ?
C26 C25 C30 C29 -1.4(14) . . . . ?
P2 C25 C30 C29 176.4(7) . . . . ?
C28 C29 C30 C25 1.4(15) . . . . ?
O2 P2 C31 C32 -11.9(8) . . . . ?
C19 P2 C31 C32 -135.5(7) . . . . ?
C25 P2 C31 C32 108.6(7) . . . . ?
O2 P2 C31 C36 171.2(6) . . . . ?
C19 P2 C31 C36 47.6(8) . . . . ?
C25 P2 C31 C36 -68.4(8) . . . . ?
C36 C31 C32 C33 -3.5(13) . . . . ?
P2 C31 C32 C33 179.4(7) . . . . ?
C31 C32 C33 C34 1.7(14) . . . . ?
C32 C33 C34 C35 0.6(14) . . . . ?
C33 C34 C35 C36 -1.0(14) . . . . ?
C34 C35 C36 C31 -0.8(13) . . . . ?
C32 C31 C36 C35 3.0(12) . . . . ?
P2 C31 C36 C35 180.0(6) . . . . ?
O3 P3 C37 C42 -53.3(8) . . . . ?
C49 P3 C37 C42 67.6(8) . . . . ?
C43 P3 C37 C42 -174.2(7) . . . . ?
O3 P3 C37 C38 124.9(8) . . . . ?
C49 P3 C37 C38 -114.2(8) . . . . ?
C43 P3 C37 C38 4.0(9) . . . . ?
C42 C37 C38 C39 0.8(14) . . . . ?
P3 C37 C38 C39 -177.4(7) . . . . ?
C37 C38 C39 C40 -0.5(14) . . . . ?
C38 C39 C40 C41 0.5(14) . . . . ?
C39 C40 C41 C42 -0.7(14) . . . . ?
C38 C37 C42 C41 -1.0(14) . . . . ?
P3 C37 C42 C41 177.2(8) . . . . ?
C40 C41 C42 C37 1.0(15) . . . . ?
O3 P3 C43 C44 -19.7(8) . . . . ?
C49 P3 C43 C44 -140.2(8) . . . . ?
C37 P3 C43 C44 100.3(8) . . . . ?
O3 P3 C43 C48 159.3(6) . . . . ?
C49 P3 C43 C48 38.8(8) . . . . ?
C37 P3 C43 C48 -80.7(7) . . . . ?
C48 C43 C44 C45 2.8(14) . . . . ?
P3 C43 C44 C45 -178.2(7) . . . . ?
C43 C44 C45 C46 -1.3(16) . . . . ?
C44 C45 C46 C47 0.3(16) . . . . ?
C45 C46 C47 C48 -0.7(15) . . . . ?
C44 C43 C48 C47 -3.2(13) . . . . ?
P3 C43 C48 C47 177.8(7) . . . . ?
C46 C47 C48 C43 2.1(13) . . . . ?
O3 P3 C49 C54 146.4(7) . . . . ?
C37 P3 C49 C54 26.2(9) . . . . ?
C43 P3 C49 C54 -92.9(8) . . . . ?
O3 P3 C49 C50 -36.2(9) . . . . ?
C37 P3 C49 C50 -156.4(7) . . . . ?
C43 P3 C49 C50 84.4(8) . . . . ?
C54 C49 C50 C51 0.3(14) . . . . ?
P3 C49 C50 C51 -177.1(8) . . . . ?
C49 C50 C51 C52 -0.3(15) . . . . ?
C50 C51 C52 C53 -0.1(16) . . . . ?
C51 C52 C53 C54 0.5(15) . . . . ?
C50 C49 C54 C53 0.1(14) . . . . ?
P3 C49 C54 C53 177.4(7) . . . . ?
C52 C53 C54 C49 -0.5(14) . . . . ?
